data_4036184
loop_
_publ_author_name
'Bailey, William F.'
'Lambert, Kyle M.'
'Wiberg, Kenneth B.'
'Mercado, Brandon Q.'

_publ_section_title
;
 Effect of remote aryl substituents on the conformational equilibria of
 2,2-diaryl-1,3-dioxanes: importance of electrostatic interactions.
;
_journal_issue 8
_journal_name_full 'The Journal of organic chemistry'
_journal_page_first 4108
_journal_page_last 4115
_journal_paper_doi 10.1021/acs.joc.5b00422
_journal_volume 80
_journal_year 2015
_chemical_absolute_configuration ad
_chemical_formula_moiety 'C18 H19 N O4'
_chemical_formula_sum 'C18 H19 N O4'
_chemical_formula_weight 313.34
_chemical_name_common 'compound 2'
_space_group_crystal_system monoclinic
_space_group_IT_number 4
_space_group_name_Hall 'P 2yb'
_space_group_name_H-M_alt 'P 1 21 1'
_atom_sites_solution_hydrogens geom
_atom_sites_solution_primary direct
_atom_sites_solution_secondary difmap
_audit_creation_method SHELXL-2013
_cell_angle_alpha 90
_cell_angle_beta 106.570(7)
_cell_angle_gamma 90
_cell_formula_units_Z 2
_cell_length_a 7.7461(2)
_cell_length_b 13.7554(3)
_cell_length_c 8.0544(6)
_cell_measurement_reflns_used 11968
_cell_measurement_temperature 93(2)
_cell_measurement_theta_max 66.5
_cell_measurement_theta_min 3.2
_cell_volume 822.56(7)
_computing_cell_refinement 'CrystalClear-SM Expert 2.0 r15 (Rigaku, 2011)'
_computing_data_collection 'CrystalClear-SM Expert 2.0 r15 (Rigaku, 2011)'
_computing_data_reduction 'CrystalClear-SM Expert 2.0 r15 (Rigaku, 2011)'
_computing_publication_material 'SHELXL-2013 (Sheldrick, 2013)'
_computing_structure_refinement 'SHELXL-2013 (Sheldrick, 2013)'
_computing_structure_solution 'SHELXS-2013 (Sheldrick, 2013)'
_diffrn_ambient_temperature 93(2)
_diffrn_detector_area_resol_mean 22.2
_diffrn_measured_fraction_theta_full 0.963
_diffrn_measured_fraction_theta_max 0.987
_diffrn_measurement_device_type 'Rigaku Saturn 944+ CCD'
_diffrn_measurement_method \w
_diffrn_radiation_type CuK\a
_diffrn_radiation_wavelength 1.54187
_diffrn_reflns_av_R_equivalents 0.1060
_diffrn_reflns_av_unetI/netI 0.0489
_diffrn_reflns_Laue_measured_fraction_full 0.963
_diffrn_reflns_Laue_measured_fraction_max 0.987
_diffrn_reflns_limit_h_max 9
_diffrn_reflns_limit_h_min -9
_diffrn_reflns_limit_k_max 16
_diffrn_reflns_limit_k_min -16
_diffrn_reflns_limit_l_max 9
_diffrn_reflns_limit_l_min -9
_diffrn_reflns_number 28960
_diffrn_reflns_point_group_measured_fraction_full 0.960
_diffrn_reflns_point_group_measured_fraction_max 0.985
_diffrn_reflns_theta_full 67.687
_diffrn_reflns_theta_max 66.554
_diffrn_reflns_theta_min 5.731
_diffrn_source 'Rotating Anode'
_exptl_absorpt_coefficient_mu 0.734
_exptl_absorpt_correction_T_max 0.978
_exptl_absorpt_correction_T_min 0.709
_exptl_absorpt_correction_type multi-scan
_exptl_absorpt_process_details 'Jacobson, R. (1998) Private Communication'
_exptl_crystal_colour Colorless
_exptl_crystal_density_diffrn 1.265
_exptl_crystal_density_method 'not measured'
_exptl_crystal_description Block
_exptl_crystal_F_000 332
_exptl_crystal_size_max 0.120
_exptl_crystal_size_mid 0.120
_exptl_crystal_size_min 0.030
_refine_diff_density_max 0.271
_refine_diff_density_min -0.288
_refine_diff_density_rms 0.074
_refine_ls_abs_structure_details
; 
 Flack x determined using 1026 quotients [(I+)-(I-)]/[(I+)+(I-)] 
 (Parsons and Flack (2004), Acta Cryst. A60, s61). 
;
_refine_ls_abs_structure_Flack 0.07(13)
_refine_ls_extinction_coef 0.014(4)
_refine_ls_extinction_expression Fc^*^=kFc[1+0.001xFc^2^\l^3^/sin(2\q)]^-1/4^
_refine_ls_extinction_method SHELXL
_refine_ls_goodness_of_fit_ref 1.111
_refine_ls_hydrogen_treatment constr
_refine_ls_matrix_type full
_refine_ls_number_parameters 211
_refine_ls_number_reflns 2859
_refine_ls_number_restraints 1
_refine_ls_restrained_S_all 1.111
_refine_ls_R_factor_all 0.0731
_refine_ls_R_factor_gt 0.0615
_refine_ls_shift/su_max 0.000
_refine_ls_shift/su_mean 0.000
_refine_ls_structure_factor_coef Fsqd
_refine_ls_weighting_details 'w=1/[\s^2^(Fo^2^)+(0.1219P)^2^+0.1587P] where P=(Fo^2^+2Fc^2^)/3'
_refine_ls_weighting_scheme calc
_refine_ls_wR_factor_gt 0.1639
_refine_ls_wR_factor_ref 0.1909
_reflns_Friedel_coverage 0.906
_reflns_Friedel_fraction_full 0.956
_reflns_Friedel_fraction_max 0.981
_reflns_number_gt 2417
_reflns_number_total 2859
_reflns_threshold_expression 'I > 2\s(I)'
_cod_data_source_file jo5b00422_si_002.cif
_cod_data_source_block 007_13129
_cod_original_sg_symbol_H-M 'P 21'
_cod_database_code 4036184
_shelx_space_group_comment
; 
The symmetry employed for this shelxl refinement is uniquely defined 
by the following loop, which should always be used as a source of 
symmetry information in preference to the above space-group names. 
They are only intended as comments. 
;
_shelx_estimated_absorpt_t_min 0.917
_shelx_estimated_absorpt_t_max 0.978
_shelxl_version_number 2013-3

loop_
_space_group_symop_operation_xyz
'x, y, z'
'-x, y+1/2, -z'

loop_
_atom_site_label
_atom_site_type_symbol
_atom_site_fract_x
_atom_site_fract_y
_atom_site_fract_z
_atom_site_U_iso_or_equiv
_atom_site_adp_type
_atom_site_occupancy
_atom_site_site_symmetry_order
_atom_site_calc_flag
_atom_site_refinement_flags_posn
_atom_site_refinement_flags_adp
O1 O 0.3223(4) 0.4560(2) 0.0659(5) 0.0354(9) Uani 1 1 d . .
C2 C 0.4826(6) 0.3997(3) 0.1081(6) 0.0307(11) Uani 1 1 d . .
O3 O 0.4744(4) 0.3223(2) 0.2215(4) 0.0329(8) Uani 1 1 d . .
C4 C 0.3213(7) 0.2588(4) 0.1554(7) 0.0361(12) Uani 1 1 d . .
H4 H 0.3304 0.2282 0.0455 0.043 Uiso 1 1 calc R U
C5 C 0.1518(7) 0.3187(4) 0.1164(7) 0.0403(12) Uani 1 1 d . .
H5A H 0.1373 0.3459 0.2254 0.048 Uiso 1 1 calc R U
H5B H 0.0464 0.2768 0.0638 0.048 Uiso 1 1 calc R U
C6 C 0.1595(7) 0.4006(4) -0.0064(7) 0.0376(12) Uani 1 1 d . .
H6 H 0.1632 0.3723 -0.1198 0.045 Uiso 1 1 calc R U
C7 C 0.0092(7) 0.4734(5) -0.0387(8) 0.0452(13) Uani 1 1 d . .
H7A H 0.0037 0.5009 0.0719 0.068 Uiso 1 1 calc R U
H7B H -0.1052 0.4412 -0.0958 0.068 Uiso 1 1 calc R U
H7C H 0.0310 0.5255 -0.1132 0.068 Uiso 1 1 calc R U
C8 C 0.3344(8) 0.1802(4) 0.2888(8) 0.0445(14) Uani 1 1 d . .
H8A H 0.3251 0.2094 0.3970 0.067 Uiso 1 1 calc R U
H8B H 0.4504 0.1468 0.3101 0.067 Uiso 1 1 calc R U
H8C H 0.2363 0.1335 0.2463 0.067 Uiso 1 1 calc R U
C9 C 0.6310(6) 0.4667(3) 0.2122(6) 0.0326(11) Uani 1 1 d . .
C10 C 0.6140(8) 0.5671(4) 0.1886(7) 0.0390(12) Uani 1 1 d . .
H10 H 0.5114 0.5936 0.1063 0.047 Uiso 1 1 calc R U
C11 C 0.7481(7) 0.6282(4) 0.2861(7) 0.0412(13) Uani 1 1 d . .
H11 H 0.7384 0.6967 0.2717 0.049 Uiso 1 1 calc R U
C12 C 0.8939(7) 0.5877(4) 0.4029(7) 0.0380(12) Uani 1 1 d . .
C13 C 0.9178(7) 0.4889(4) 0.4274(8) 0.0410(13) Uani 1 1 d . .
H13 H 1.0221 0.4632 0.5084 0.049 Uiso 1 1 calc R U
C14 C 0.7822(7) 0.4276(4) 0.3283(7) 0.0378(12) Uani 1 1 d . .
H14 H 0.7945 0.3591 0.3410 0.045 Uiso 1 1 calc R U
C15 C 0.5283(7) 0.3640(3) -0.0525(7) 0.0342(12) Uani 1 1 d . .
C16 C 0.4746(7) 0.4156(4) -0.2068(7) 0.0386(12) Uani 1 1 d . .
H16 H 0.4037 0.4727 -0.2134 0.046 Uiso 1 1 calc R U
C17 C 0.5233(8) 0.3849(4) -0.3522(7) 0.0441(13) Uani 1 1 d . .
H17 H 0.4827 0.4200 -0.4578 0.053 Uiso 1 1 calc R U
C18 C 0.6303(7) 0.3036(4) -0.3435(7) 0.0433(13) Uani 1 1 d . .
H18 H 0.6644 0.2831 -0.4423 0.052 Uiso 1 1 calc R U
C19 C 0.6871(8) 0.2525(4) -0.1908(7) 0.0436(13) Uani 1 1 d . .
H19 H 0.7602 0.1964 -0.1846 0.052 Uiso 1 1 calc R U
C20 C 0.6383(7) 0.2824(4) -0.0445(7) 0.0351(11) Uani 1 1 d . .
H20 H 0.6799 0.2471 0.0608 0.042 Uiso 1 1 calc R U
N21 N 1.0303(7) 0.6535(4) 0.5110(7) 0.0495(13) Uani 1 1 d . .
O22 O 1.1594(6) 0.6181(4) 0.6208(6) 0.0658(13) Uani 1 1 d . .
O23 O 1.0083(7) 0.7408(3) 0.4870(7) 0.0631(13) Uani 1 1 d . .

loop_
_atom_site_aniso_label
_atom_site_aniso_U_11
_atom_site_aniso_U_22
_atom_site_aniso_U_33
_atom_site_aniso_U_23
_atom_site_aniso_U_13
_atom_site_aniso_U_12
O1 0.0275(17) 0.0342(18) 0.044(2) -0.0010(14) 0.0087(15) 0.0004(13)
C2 0.032(3) 0.027(2) 0.033(3) 0.0037(19) 0.009(2) 0.0037(19)
O3 0.0348(18) 0.0296(15) 0.0342(18) 0.0031(14) 0.0100(15) -0.0056(13)
C4 0.033(3) 0.036(3) 0.039(3) -0.005(2) 0.010(2) -0.007(2)
C5 0.040(3) 0.041(3) 0.041(3) 0.000(2) 0.013(2) -0.003(2)
C6 0.031(3) 0.039(3) 0.042(3) -0.003(2) 0.009(2) -0.005(2)
C7 0.028(2) 0.053(3) 0.052(3) 0.001(3) 0.008(2) 0.001(2)
C8 0.048(3) 0.033(3) 0.053(3) 0.003(2) 0.015(3) -0.009(2)
C9 0.032(2) 0.029(2) 0.037(3) 0.002(2) 0.012(2) -0.0012(19)
C10 0.041(3) 0.034(3) 0.041(3) 0.003(2) 0.011(2) 0.000(2)
C11 0.045(3) 0.031(2) 0.049(3) -0.001(2) 0.015(3) -0.006(2)
C12 0.033(3) 0.040(3) 0.041(3) -0.006(2) 0.010(2) -0.009(2)
C13 0.039(3) 0.038(3) 0.048(3) 0.000(2) 0.015(3) -0.003(2)
C14 0.037(3) 0.033(2) 0.042(3) 0.003(2) 0.009(2) 0.000(2)
C15 0.038(3) 0.033(2) 0.033(3) -0.002(2) 0.012(2) -0.003(2)
C16 0.040(3) 0.040(3) 0.037(3) 0.000(2) 0.013(2) -0.003(2)
C17 0.045(3) 0.052(3) 0.036(3) 0.000(2) 0.013(3) -0.005(3)
C18 0.043(3) 0.052(3) 0.037(3) -0.004(2) 0.015(2) -0.004(2)
C19 0.044(3) 0.042(3) 0.050(3) -0.009(2) 0.021(3) -0.005(2)
C20 0.036(3) 0.034(2) 0.037(3) -0.001(2) 0.013(2) -0.001(2)
N21 0.046(3) 0.047(3) 0.057(3) -0.009(2) 0.018(3) -0.010(2)
O22 0.052(3) 0.066(3) 0.065(3) -0.005(3) -0.005(2) -0.015(2)
O23 0.061(3) 0.047(3) 0.080(3) -0.019(2) 0.019(3) -0.020(2)

loop_
_atom_type_symbol
_atom_type_description
_atom_type_scat_dispersion_real
_atom_type_scat_dispersion_imag
_atom_type_scat_source
C C 0.0181 0.0091 'International Tables Vol C Tables 4.2.6.8 and 6.1.1.4'
H H 0.0000 0.0000 'International Tables Vol C Tables 4.2.6.8 and 6.1.1.4'
N N 0.0311 0.0180 'International Tables Vol C Tables 4.2.6.8 and 6.1.1.4'
O O 0.0492 0.0322 'International Tables Vol C Tables 4.2.6.8 and 6.1.1.4'

loop_
_geom_angle_atom_site_label_1
_geom_angle_atom_site_label_2
_geom_angle_atom_site_label_3
_geom_angle
C2 O1 C6 114.3(3)
O3 C2 O1 111.5(4)
O3 C2 C15 111.8(4)
O1 C2 C15 111.9(4)
O3 C2 C9 105.4(4)
O1 C2 C9 105.8(4)
C15 C2 C9 110.0(4)
C2 O3 C4 113.5(4)
O3 C4 C5 108.7(4)
O3 C4 C8 106.8(4)
C5 C4 C8 114.7(4)
O3 C4 H4 108.8
C5 C4 H4 108.8
C8 C4 H4 108.8
C4 C5 C6 110.5(4)
C4 C5 H5A 109.6
C6 C5 H5A 109.6
C4 C5 H5B 109.6
C6 C5 H5B 109.6
H5A C5 H5B 108.1
O1 C6 C7 105.2(4)
O1 C6 C5 108.7(4)
C7 C6 C5 115.9(5)
O1 C6 H6 108.9
C7 C6 H6 108.9
C5 C6 H6 108.9
C6 C7 H7A 109.5
C6 C7 H7B 109.5
H7A C7 H7B 109.5
C6 C7 H7C 109.5
H7A C7 H7C 109.5
H7B C7 H7C 109.5
C4 C8 H8A 109.5
C4 C8 H8B 109.5
H8A C8 H8B 109.5
C4 C8 H8C 109.5
H8A C8 H8C 109.5
H8B C8 H8C 109.5
C14 C9 C10 120.4(5)
C14 C9 C2 119.8(4)
C10 C9 C2 119.7(5)
C11 C10 C9 119.6(5)
C11 C10 H10 120.2
C9 C10 H10 120.2
C12 C11 C10 118.7(5)
C12 C11 H11 120.7
C10 C11 H11 120.7
C11 C12 C13 123.5(5)
C11 C12 N21 118.0(5)
C13 C12 N21 118.5(5)
C12 C13 C14 117.5(5)
C12 C13 H13 121.3
C14 C13 H13 121.3
C9 C14 C13 120.2(5)
C9 C14 H14 119.9
C13 C14 H14 119.9
C16 C15 C20 118.3(5)
C16 C15 C2 121.0(4)
C20 C15 C2 120.5(5)
C15 C16 C17 120.8(5)
C15 C16 H16 119.6
C17 C16 H16 119.6
C18 C17 C16 120.3(6)
C18 C17 H17 119.8
C16 C17 H17 119.8
C19 C18 C17 119.6(5)
C19 C18 H18 120.2
C17 C18 H18 120.2
C18 C19 C20 120.6(5)
C18 C19 H19 119.7
C20 C19 H19 119.7
C19 C20 C15 120.3(5)
C19 C20 H20 119.8
C15 C20 H20 119.8
O23 N21 O22 123.4(5)
O23 N21 C12 117.9(5)
O22 N21 C12 118.7(5)

loop_
_geom_bond_atom_site_label_1
_geom_bond_atom_site_label_2
_geom_bond_distance
O1 C2 1.420(5)
O1 C6 1.446(6)
C2 O3 1.416(6)
C2 C15 1.517(7)
C2 C9 1.525(7)
O3 C4 1.447(6)
C4 C5 1.506(7)
C4 C8 1.507(7)
C4 H4 1.0000
C5 C6 1.512(7)
C5 H5A 0.9900
C5 H5B 0.9900
C6 C7 1.501(8)
C6 H6 1.0000
C7 H7A 0.9800
C7 H7B 0.9800
C7 H7C 0.9800
C8 H8A 0.9800
C8 H8B 0.9800
C8 H8C 0.9800
C9 C14 1.382(7)
C9 C10 1.395(7)
C10 C11 1.392(8)
C10 H10 0.9500
C11 C12 1.366(8)
C11 H11 0.9500
C12 C13 1.378(8)
C12 N21 1.473(7)
C13 C14 1.404(7)
C13 H13 0.9500
C14 H14 0.9500
C15 C16 1.388(7)
C15 C20 1.400(7)
C16 C17 1.395(8)
C16 H16 0.9500
C17 C18 1.382(8)
C17 H17 0.9500
C18 C19 1.376(8)
C18 H18 0.9500
C19 C20 1.398(7)
C19 H19 0.9500
C20 H20 0.9500
N21 O23 1.221(7)
N21 O22 1.231(7)

loop_
_geom_torsion_atom_site_label_1
_geom_torsion_atom_site_label_2
_geom_torsion_atom_site_label_3
_geom_torsion_atom_site_label_4
_geom_torsion
C6 O1 C2 O3 -55.4(5)
C6 O1 C2 C15 70.7(5)
C6 O1 C2 C9 -169.5(4)
O1 C2 O3 C4 56.2(5)
C15 C2 O3 C4 -70.0(5)
C9 C2 O3 C4 170.6(4)
C2 O3 C4 C5 -56.7(5)
C2 O3 C4 C8 179.0(4)
O3 C4 C5 C6 55.5(5)
C8 C4 C5 C6 175.0(4)
C2 O1 C6 C7 179.4(4)
C2 O1 C6 C5 54.6(5)
C4 C5 C6 O1 -54.4(5)
C4 C5 C6 C7 -172.6(4)
O3 C2 C9 C14 36.1(6)
O1 C2 C9 C14 154.4(4)
C15 C2 C9 C14 -84.5(5)
O3 C2 C9 C10 -144.4(5)
O1 C2 C9 C10 -26.1(6)
C15 C2 C9 C10 94.9(5)
C14 C9 C10 C11 -1.7(8)
C2 C9 C10 C11 178.8(5)
C9 C10 C11 C12 0.1(8)
C10 C11 C12 C13 1.4(8)
C10 C11 C12 N21 -177.1(5)
C11 C12 C13 C14 -1.2(8)
N21 C12 C13 C14 177.3(5)
C10 C9 C14 C13 1.9(8)
C2 C9 C14 C13 -178.6(5)
C12 C13 C14 C9 -0.5(8)
O3 C2 C15 C16 153.8(4)
O1 C2 C15 C16 27.8(6)
C9 C2 C15 C16 -89.5(6)
O3 C2 C15 C20 -31.5(6)
O1 C2 C15 C20 -157.4(4)
C9 C2 C15 C20 85.2(5)
C20 C15 C16 C17 2.4(8)
C2 C15 C16 C17 177.2(5)
C15 C16 C17 C18 -1.7(8)
C16 C17 C18 C19 0.7(8)
C17 C18 C19 C20 -0.3(8)
C18 C19 C20 C15 1.0(8)
C16 C15 C20 C19 -2.0(7)
C2 C15 C20 C19 -176.9(5)
C11 C12 N21 O23 -2.0(8)
C13 C12 N21 O23 179.4(5)
C11 C12 N21 O22 177.6(5)
C13 C12 N21 O22 -1.0(8)
